data_1513554
loop_
_publ_author_name
'Wang, Haining'
'Dong, Ben'
'Wang, Yang'
'Li, Jingfu'
'Shi, Yian'

_publ_section_title
;
 A palladium-catalyzed regioselective hydroesterification of
 alkenylphenols to lactones with phenyl formate as CO source.
;
_journal_issue 1
_journal_name_full 'Organic letters'
_journal_page_first 186
_journal_page_last 189
_journal_paper_doi 10.1021/ol403171p
_journal_volume 16
_journal_year 2014
_chemical_absolute_configuration unk
_chemical_formula_sum 'C15 H12 O2'
_chemical_formula_weight 224.25
_chemical_name_systematic
; 
 ? 
;
_space_group_IT_number 4
_symmetry_cell_setting monoclinic
_symmetry_space_group_name_Hall 'P 2yb'
_symmetry_space_group_name_H-M 'P 1 21 1'
_atom_sites_solution_hydrogens geom
_atom_sites_solution_primary direct
_atom_sites_solution_secondary difmap
_audit_creation_method SHELXL-97
_cell_angle_alpha 90.00
_cell_angle_beta 93.75(3)
_cell_angle_gamma 90.00
_cell_formula_units_Z 2
_cell_length_a 5.7170(11)
_cell_length_b 7.8120(16)
_cell_length_c 12.901(3)
_cell_measurement_reflns_used 25
_cell_measurement_temperature 293(2)
_cell_measurement_theta_max 13
_cell_measurement_theta_min 9
_cell_volume 574.9(2)
_computing_cell_refinement 'CAD4 EXPRESS'
_computing_data_collection 'CAD4 EXPRESS(Enraf-Nonius,1994)'
_computing_data_reduction 'XCAD4(Harms & Wocadlo,1995)'
_computing_structure_refinement 'SHELXL-97 (Sheldrick, 1997)'
_computing_structure_solution 'SHELXS-97 (Sheldrick, 1990)'
_diffrn_ambient_temperature 293(2)
_diffrn_measured_fraction_theta_full 0.997
_diffrn_measured_fraction_theta_max 0.997
_diffrn_measurement_device_type 'Nonius cad4'
_diffrn_measurement_method \w/2\q
_diffrn_radiation_monochromator graphite
_diffrn_radiation_source 'fine-focus sealed tube'
_diffrn_radiation_type MoK\a
_diffrn_radiation_wavelength 0.71073
_diffrn_reflns_av_R_equivalents 0.0537
_diffrn_reflns_av_sigmaI/netI 0.0475
_diffrn_reflns_limit_h_max 6
_diffrn_reflns_limit_h_min 0
_diffrn_reflns_limit_k_max 9
_diffrn_reflns_limit_k_min 0
_diffrn_reflns_limit_l_max 15
_diffrn_reflns_limit_l_min -15
_diffrn_reflns_number 1255
_diffrn_reflns_theta_full 25.35
_diffrn_reflns_theta_max 25.35
_diffrn_reflns_theta_min 1.58
_diffrn_standards_decay_% 1
_diffrn_standards_interval_count 200
_diffrn_standards_interval_time 2h
_diffrn_standards_number 3
_exptl_absorpt_coefficient_mu 0.085
_exptl_absorpt_correction_T_max 0.9915
_exptl_absorpt_correction_T_min 0.9832
_exptl_absorpt_correction_type psi-scan
_exptl_crystal_density_diffrn 1.295
_exptl_crystal_density_method 'not measured'
_exptl_crystal_F_000 236
_exptl_crystal_size_max 0.20
_exptl_crystal_size_mid 0.10
_exptl_crystal_size_min 0.10
_refine_diff_density_max 0.122
_refine_diff_density_min -0.137
_refine_diff_density_rms 0.034
_refine_ls_abs_structure_details 'Flack H D (1983), Acta Cryst. A39, 876-881'
_refine_ls_abs_structure_Flack -1(3)
_refine_ls_extinction_method none
_refine_ls_goodness_of_fit_ref 1.005
_refine_ls_hydrogen_treatment constr
_refine_ls_matrix_type full
_refine_ls_number_parameters 154
_refine_ls_number_reflns 1136
_refine_ls_number_restraints 1
_refine_ls_restrained_S_all 1.005
_refine_ls_R_factor_all 0.0651
_refine_ls_R_factor_gt 0.0471
_refine_ls_shift/su_max 0.000
_refine_ls_shift/su_mean 0.000
_refine_ls_structure_factor_coef Fsqd
_refine_ls_weighting_details 'calc w=1/[\s^2^(Fo^2^)+(0.0570P)^2^+0.0000P] where P=(Fo^2^+2Fc^2^)/3'
_refine_ls_weighting_scheme calc
_refine_ls_wR_factor_gt 0.1060
_refine_ls_wR_factor_ref 0.1150
_reflns_number_gt 855
_reflns_number_total 1136
_reflns_threshold_expression >2sigma(I)
_cod_data_source_file ol403171p_si_003.cif
_cod_data_source_block b
_cod_depositor_comments
;
The following automatic conversions were performed:

'_symmetry_cell_setting' value 'Monoclinic' changed to 'monoclinic'
according to
/usr/data/users/saulius/automatic-downloads/current/ACS/lib/dictionaries/cif_core.dic
dictionary named 'cif_core.dic' version 2.4.2 from 2011-04-26.

Automatic conversion script
Id: cif_fix_values 2281 2013-09-26 08:29:07Z andrius 
;
_cod_original_sg_symbol_H-M P21
_cod_database_code 1513554

loop_
_symmetry_equiv_pos_as_xyz
'x, y, z'
'-x, y+1/2, -z'

loop_
_atom_site_label
_atom_site_type_symbol
_atom_site_fract_x
_atom_site_fract_y
_atom_site_fract_z
_atom_site_U_iso_or_equiv
_atom_site_adp_type
_atom_site_occupancy
_atom_site_symmetry_multiplicity
_atom_site_calc_flag
_atom_site_refinement_flags
O1 O 0.4172(4) 0.3760(4) 0.1412(2) 0.0579(8) Uani 1 1 d .
C1 C 0.0577(6) 0.2442(5) 0.1953(3) 0.0424(9) Uani 1 1 d .
C2 C -0.0970(7) 0.1083(5) 0.1831(3) 0.0554(10) Uani 1 1 d .
H2A H -0.2294 0.1064 0.2213 0.067 Uiso 1 1 calc R
O2 O 0.5187(6) 0.6362(5) 0.1879(2) 0.0762(10) Uani 1 1 d .
C3 C -0.0595(8) -0.0248(6) 0.1155(3) 0.0676(12) Uani 1 1 d .
H3A H -0.1643 -0.1158 0.1089 0.081 Uiso 1 1 calc R
C4 C 0.1359(9) -0.0209(6) 0.0577(3) 0.0688(13) Uani 1 1 d .
H4A H 0.1621 -0.1101 0.0121 0.083 Uiso 1 1 calc R
C5 C 0.2914(8) 0.1127(6) 0.0667(3) 0.0613(12) Uani 1 1 d .
H5A H 0.4228 0.1146 0.0278 0.074 Uiso 1 1 calc R
C6 C 0.2498(7) 0.2442(5) 0.1345(3) 0.0490(9) Uani 1 1 d .
C7 C 0.3656(7) 0.5313(5) 0.1837(3) 0.0541(10) Uani 1 1 d .
C8 C 0.1219(7) 0.5527(5) 0.2179(3) 0.0530(10) Uani 1 1 d .
H8A H 0.0186 0.5841 0.1583 0.064 Uiso 1 1 calc R
H8B H 0.1210 0.6460 0.2675 0.064 Uiso 1 1 calc R
C9 C 0.0253(6) 0.3908(5) 0.2679(3) 0.0454(9) Uani 1 1 d .
H9A H -0.1437 0.4072 0.2724 0.054 Uiso 1 1 calc R
C10 C 0.1318(6) 0.3652(5) 0.3770(3) 0.0428(8) Uani 1 1 d .
C11 C 0.0192(7) 0.4311(5) 0.4592(3) 0.0548(10) Uani 1 1 d .
H11A H -0.1229 0.4877 0.4466 0.066 Uiso 1 1 calc R
C12 C 0.1119(8) 0.4151(6) 0.5594(3) 0.0678(12) Uani 1 1 d .
H12A H 0.0328 0.4606 0.6138 0.081 Uiso 1 1 calc R
C13 C 0.3208(10) 0.3321(6) 0.5795(3) 0.0673(13) Uani 1 1 d .
H13A H 0.3835 0.3224 0.6476 0.081 Uiso 1 1 calc R
C14 C 0.4387(7) 0.2631(6) 0.5000(3) 0.0592(11) Uani 1 1 d .
H14A H 0.5802 0.2062 0.5137 0.071 Uiso 1 1 calc R
C15 C 0.3430(7) 0.2798(5) 0.3995(3) 0.0536(10) Uani 1 1 d .
H15A H 0.4216 0.2327 0.3454 0.064 Uiso 1 1 calc R

loop_
_atom_site_aniso_label
_atom_site_aniso_U_11
_atom_site_aniso_U_22
_atom_site_aniso_U_33
_atom_site_aniso_U_23
_atom_site_aniso_U_13
_atom_site_aniso_U_12
O1 0.0584(16) 0.0599(18) 0.0571(16) -0.0038(15) 0.0173(12) -0.0033(15)
C1 0.049(2) 0.039(2) 0.0400(18) 0.0020(16) 0.0071(15) 0.0058(19)
C2 0.056(2) 0.055(3) 0.055(2) 0.005(2) 0.0027(18) -0.002(2)
O2 0.082(2) 0.074(2) 0.074(2) -0.0020(18) 0.0151(16) -0.0295(19)
C3 0.087(3) 0.047(2) 0.066(3) -0.003(2) -0.015(2) 0.000(2)
C4 0.094(3) 0.057(3) 0.055(3) -0.013(2) -0.004(2) 0.015(3)
C5 0.069(3) 0.069(3) 0.047(2) -0.006(2) 0.0124(19) 0.015(3)
C6 0.057(2) 0.051(2) 0.0393(19) -0.0001(19) 0.0055(17) 0.001(2)
C7 0.068(3) 0.052(3) 0.043(2) 0.0078(19) 0.0104(18) -0.002(2)
C8 0.070(3) 0.042(2) 0.048(2) 0.0022(18) 0.0093(19) 0.009(2)
C9 0.0428(18) 0.047(2) 0.0471(19) -0.0003(19) 0.0122(15) 0.0071(18)
C10 0.0466(19) 0.039(2) 0.0441(19) -0.0010(17) 0.0141(15) 0.0002(18)
C11 0.063(2) 0.051(2) 0.053(2) -0.0053(19) 0.0177(18) 0.011(2)
C12 0.096(3) 0.058(3) 0.051(3) -0.015(2) 0.024(2) 0.005(3)
C13 0.105(3) 0.054(3) 0.044(2) 0.003(2) 0.007(2) -0.015(3)
C14 0.060(3) 0.063(3) 0.054(2) 0.011(2) 0.001(2) 0.002(2)
C15 0.054(2) 0.057(2) 0.051(2) -0.003(2) 0.0160(17) 0.007(2)

loop_
_atom_type_symbol
_atom_type_description
_atom_type_scat_dispersion_real
_atom_type_scat_dispersion_imag
_atom_type_scat_source
C C 0.0033 0.0016 'International Tables Vol C Tables 4.2.6.8 and 6.1.1.4'
H H 0.0000 0.0000 'International Tables Vol C Tables 4.2.6.8 and 6.1.1.4'
O O 0.0106 0.0060 'International Tables Vol C Tables 4.2.6.8 and 6.1.1.4'

loop_
_geom_angle_atom_site_label_1
_geom_angle_atom_site_label_2
_geom_angle_atom_site_label_3
_geom_angle
C7 O1 C6 120.6(3)
C2 C1 C6 117.3(3)
C2 C1 C9 123.6(3)
C6 C1 C9 119.2(3)
C3 C2 C1 121.6(4)
C3 C2 H2A 119.2
C1 C2 H2A 119.2
C2 C3 C4 119.2(4)
C2 C3 H3A 120.4
C4 C3 H3A 120.4
C5 C4 C3 120.9(4)
C5 C4 H4A 119.6
C3 C4 H4A 119.6
C4 C5 C6 118.9(4)
C4 C5 H5A 120.6
C6 C5 H5A 120.6
C5 C6 C1 122.2(4)
C5 C6 O1 116.1(3)
C1 C6 O1 121.7(3)
O2 C7 O1 116.6(4)
O2 C7 C8 126.9(4)
O1 C7 C8 116.5(4)
C7 C8 C9 113.4(3)
C7 C8 H8A 108.9
C9 C8 H8A 108.9
C7 C8 H8B 108.9
C9 C8 H8B 108.9
H8A C8 H8B 107.7
C1 C9 C10 115.0(3)
C1 C9 C8 107.7(3)
C10 C9 C8 111.4(3)
C1 C9 H9A 107.5
C10 C9 H9A 107.5
C8 C9 H9A 107.5
C11 C10 C15 117.5(4)
C11 C10 C9 119.3(3)
C15 C10 C9 123.3(3)
C12 C11 C10 121.4(4)
C12 C11 H11A 119.3
C10 C11 H11A 119.3
C13 C12 C11 120.1(4)
C13 C12 H12A 119.9
C11 C12 H12A 119.9
C12 C13 C14 120.5(4)
C12 C13 H13A 119.7
C14 C13 H13A 119.7
C13 C14 C15 118.8(4)
C13 C14 H14A 120.6
C15 C14 H14A 120.6
C14 C15 C10 121.7(4)
C14 C15 H15A 119.2
C10 C15 H15A 119.2

loop_
_geom_bond_atom_site_label_1
_geom_bond_atom_site_label_2
_geom_bond_distance
O1 C7 1.371(5)
O1 C6 1.405(5)
C1 C2 1.385(5)
C1 C6 1.391(5)
C1 C9 1.498(5)
C2 C3 1.383(6)
C2 H2A 0.9300
O2 C7 1.198(5)
C3 C4 1.383(6)
C3 H3A 0.9300
C4 C5 1.371(6)
C4 H4A 0.9300
C5 C6 1.380(5)
C5 H5A 0.9300
C7 C8 1.498(5)
C8 C9 1.539(5)
C8 H8A 0.9700
C8 H8B 0.9700
C9 C10 1.510(5)
C9 H9A 0.9800
C10 C11 1.376(5)
C10 C15 1.394(5)
C11 C12 1.370(5)
C11 H11A 0.9300
C12 C13 1.369(6)
C12 H12A 0.9300
C13 C14 1.374(6)
C13 H13A 0.9300
C14 C15 1.380(5)
C14 H14A 0.9300
C15 H15A 0.9300

loop_
_geom_torsion_atom_site_label_1
_geom_torsion_atom_site_label_2
_geom_torsion_atom_site_label_3
_geom_torsion_atom_site_label_4
_geom_torsion
C6 C1 C2 C3 1.8(5)
C9 C1 C2 C3 -179.7(4)
C1 C2 C3 C4 -0.8(6)
C2 C3 C4 C5 0.0(7)
C3 C4 C5 C6 -0.1(6)
C4 C5 C6 C1 1.2(6)
C4 C5 C6 O1 179.2(3)
C2 C1 C6 C5 -2.0(5)
C9 C1 C6 C5 179.4(3)
C2 C1 C6 O1 -179.8(3)
C9 C1 C6 O1 1.6(5)
C7 O1 C6 C5 162.9(3)
C7 O1 C6 C1 -19.1(5)
C6 O1 C7 O2 179.0(3)
C6 O1 C7 C8 -2.2(5)
O2 C7 C8 C9 -143.0(4)
O1 C7 C8 C9 38.3(4)
C2 C1 C9 C10 89.0(4)
C6 C1 C9 C10 -92.5(4)
C2 C1 C9 C8 -146.1(3)
C6 C1 C9 C8 32.4(4)
C7 C8 C9 C1 -51.3(4)
C7 C8 C9 C10 75.7(4)
C1 C9 C10 C11 -144.5(3)
C8 C9 C10 C11 92.5(4)
C1 C9 C10 C15 36.5(5)
C8 C9 C10 C15 -86.4(4)
C15 C10 C11 C12 0.7(6)
C9 C10 C11 C12 -178.3(4)
C10 C11 C12 C13 0.0(7)
C11 C12 C13 C14 -0.5(7)
C12 C13 C14 C15 0.3(7)
C13 C14 C15 C10 0.4(6)
C11 C10 C15 C14 -0.9(6)
C9 C10 C15 C14 178.1(4)
